data_2241498
loop_
_publ_author_name
'Kani, Ibrahim'

_publ_contact_author 'Ibrahim Kani'
_publ_section_title
;
 Crystal structure of
 bis(\m-2-benzoylbenzoato-\k^2^<i>O</i>:<i>O</i>')bis[bis(2,2'-bipyridine-\k^2^<i>N</i>,<i>N</i>')manganese(II)]
 bis(perchlorate)
;
_journal_coeditor_code BG2577
_journal_issue 12
_journal_name_full 'Acta Crystallographica Section E'
_journal_page_first m265
_journal_page_last m266
_journal_paper_doi 10.1107/S2056989015023671
_journal_volume 71
_journal_year 2015
_chemical_formula_iupac '[Mn2 (C14 H9 O3)2 (C10 H8 N2)4] (Cl O4)2 '
_chemical_formula_moiety 'C68 H50 Mn2 N8 O6 2+, 2(Cl O4 -)'
_chemical_formula_sum 'C68 H50 Cl2 Mn2 N8 O14'
_chemical_formula_weight 1383.94
_chemical_name_systematic
'Bis(\m-2-benzoylbenzoato-\k^2^<i>O</i>:<i>O</i>')bis[bis(2,2'-bipyridine-\k^2^<i>N</i>,<i>N</i>')manganese(II)] bis(perchlorate)'
_space_group_crystal_system monoclinic
_space_group_IT_number 14
_space_group_name_Hall '-P 2yn'
_space_group_name_H-M_alt 'P 1 21/n 1'
_symmetry_space_group_name_Hall '-P 2yn'
_symmetry_space_group_name_H-M 'P 1 21/n 1'
_atom_sites_solution_hydrogens geom
_atom_sites_solution_primary direct
_atom_sites_solution_secondary difmap
_audit_creation_method SHELXL-97
_cell_angle_alpha 90.00
_cell_angle_beta 111.321(10)
_cell_angle_gamma 90.00
_cell_formula_units_Z 2
_cell_length_a 13.348(4)
_cell_length_b 17.136(5)
_cell_length_c 14.499(4)
_cell_measurement_reflns_used 8617
_cell_measurement_temperature 296(2)
_cell_measurement_theta_max 28.22
_cell_measurement_theta_min 2.49
_cell_volume 3089.4(16)
_computing_cell_refinement
;
SAINT (Bruker, 2007)
;
_computing_data_collection
;
APEX2 (Bruker, 2007)
;
_computing_data_reduction
;
SAINT (Bruker, 2007)
;
_computing_molecular_graphics
;
SHELXTL( Sheldrick, 2008)
;
_computing_publication_material
;
WinGX (Farrugia, 2012)
;
_computing_structure_refinement
;
SHELXL97 (Sheldrick, 2008)
;
_computing_structure_solution
;
SHELXS97 (Sheldrick, 2008)
;
_diffrn_ambient_temperature 296(2)
_diffrn_measured_fraction_theta_full 0.957
_diffrn_measured_fraction_theta_max 0.883
_diffrn_measurement_device_type 'Bruker APEXII CCD'
_diffrn_measurement_method 'phi and omega scans'
_diffrn_radiation_monochromator graphite
_diffrn_radiation_source 'fine-focus sealed tube'
_diffrn_radiation_type MoK\a
_diffrn_radiation_wavelength 0.71073
_diffrn_reflns_av_R_equivalents 0.0352
_diffrn_reflns_av_sigmaI/netI 0.0216
_diffrn_reflns_limit_h_max 17
_diffrn_reflns_limit_h_min -16
_diffrn_reflns_limit_k_max 19
_diffrn_reflns_limit_k_min -22
_diffrn_reflns_limit_l_max 19
_diffrn_reflns_limit_l_min -19
_diffrn_reflns_number 39502
_diffrn_reflns_theta_full 25.00
_diffrn_reflns_theta_max 28.47
_diffrn_reflns_theta_min 1.78
_exptl_absorpt_coefficient_mu 0.571
_exptl_absorpt_correction_T_max 0.9346
_exptl_absorpt_correction_T_min 0.857
_exptl_absorpt_correction_type multi-scan
_exptl_absorpt_process_details
;
(SADABS; Bruker, 2004)
;
_exptl_crystal_colour yellow
_exptl_crystal_density_diffrn 1.488
_exptl_crystal_density_method 'not measured'
_exptl_crystal_description square
_exptl_crystal_F_000 1420
_exptl_crystal_size_max 0.27
_exptl_crystal_size_mid 0.23
_exptl_crystal_size_min 0.12
_refine_diff_density_max 0.518
_refine_diff_density_min -0.529
_refine_ls_extinction_method none
_refine_ls_goodness_of_fit_ref 1.056
_refine_ls_hydrogen_treatment constr
_refine_ls_matrix_type full
_refine_ls_number_parameters 424
_refine_ls_number_reflns 6892
_refine_ls_number_restraints 0
_refine_ls_restrained_S_all 1.056
_refine_ls_R_factor_all 0.0510
_refine_ls_R_factor_gt 0.0391
_refine_ls_shift/su_max 0.002
_refine_ls_shift/su_mean 0.000
_refine_ls_structure_factor_coef Fsqd
_refine_ls_weighting_details 'calc w=1/[\s^2^(Fo^2^)+(0.0730P)^2^+1.2301P] where P=(Fo^2^+2Fc^2^)/3'
_refine_ls_weighting_scheme calc
_refine_ls_wR_factor_gt 0.1172
_refine_ls_wR_factor_ref 0.1301
_reflns_number_gt 5603
_reflns_number_total 7799
_reflns_threshold_expression I>2sigma(I)
_cod_data_source_file bg2577sup1.cif
_cod_data_source_block I
_cod_original_cell_volume 3089.3(16)
_cod_database_code 2241498

loop_
_symmetry_equiv_pos_as_xyz
'x, y, z'
'-x+1/2, y+1/2, -z+1/2'
'-x, -y, -z'
'x-1/2, -y-1/2, z-1/2'

loop_
_atom_site_type_symbol
_atom_site_label
_atom_site_fract_x
_atom_site_fract_y
_atom_site_fract_z
_atom_site_U_iso_or_equiv
_atom_site_adp_type
_atom_site_calc_flag
_atom_site_refinement_flags
_atom_site_occupancy
_atom_site_symmetry_multiplicity
Mn Mn1 0.33958(2) 0.022476(15) 1.01401(2) 0.03203(11) Uani d . 1 1
C C29 0.54535(17) 0.19533(12) 0.76826(15) 0.0413(5) Uani d . 1 1
Cl Cl2 0.81581(7) 0.02743(3) 0.63743(5) 0.0627(2) Uani d . 1 1
O O1 0.58328(12) 0.08588(7) 0.93327(10) 0.0384(3) Uani d . 1 1
O O3 0.72438(13) 0.22041(12) 0.87465(14) 0.0610(5) Uani d . 1 1
O O2 0.47457(14) 0.08637(9) 1.01711(15) 0.0590(5) Uani d . 1 1
O O6 0.8226(2) -0.04173(14) 0.6922(2) 0.0967(8) Uani d . 1 1
O O5 0.8838(3) 0.02323(14) 0.5845(3) 0.1155(11) Uani d . 1 1
O O4 0.8379(3) 0.09348(15) 0.69834(19) 0.1176(11) Uani d . 1 1
N N1 0.18370(14) -0.03974(10) 0.99225(14) 0.0414(4) Uani d . 1 1
N N2 0.27238(15) -0.01610(10) 0.85656(13) 0.0398(4) Uani d . 1 1
N N3 0.35547(14) 0.07990(10) 1.15558(13) 0.0400(4) Uani d . 1 1
N N4 0.24957(16) 0.13976(10) 0.97526(14) 0.0472(4) Uani d . 1 1
O O7 0.7095(3) 0.0362(2) 0.5656(3) 0.1379(13) Uani d . 1 1
C C5 0.13050(17) -0.06874(12) 0.90196(17) 0.0437(5) Uani d . 1 1
C C4 0.0383(2) -0.11325(18) 0.8835(3) 0.0711(8) Uani d . 1 1
H H4 0.0008 -0.1328 0.8205 0.085 Uiso calc R 1 1
C C3 0.0035(2) -0.1279(2) 0.9606(3) 0.0837(10) Uani d . 1 1
H H3 -0.0576 -0.1581 0.9499 0.100 Uiso calc R 1 1
C C2 0.0580(2) -0.09852(18) 1.0515(3) 0.0691(8) Uani d . 1 1
H H2 0.0354 -0.1081 1.1039 0.083 Uiso calc R 1 1
C C1 0.1471(2) -0.05439(15) 1.0643(2) 0.0532(6) Uani d . 1 1
H H1 0.1841 -0.0335 1.1267 0.064 Uiso calc R 1 1
C C6 0.17701(17) -0.05233(12) 0.82610(16) 0.0421(5) Uani d . 1 1
C C10 0.3191(2) -0.00160(14) 0.79121(17) 0.0498(5) Uani d . 1 1
H H10 0.3855 0.0235 0.8131 0.060 Uiso calc R 1 1
C C9 0.2740(3) -0.02187(15) 0.69354(18) 0.0609(7) Uani d . 1 1
H H9 0.3091 -0.0116 0.6499 0.073 Uiso calc R 1 1
C C8 0.1752(3) -0.05798(18) 0.6619(2) 0.0698(8) Uani d . 1 1
H H8 0.1417 -0.0719 0.5957 0.084 Uiso calc R 1 1
C C7 0.1266(2) -0.07322(16) 0.72797(19) 0.0632(7) Uani d . 1 1
H H7 0.0598 -0.0976 0.7071 0.076 Uiso calc R 1 1
C C21 0.53450(15) 0.11944(10) 0.98092(14) 0.0343(4) Uani d . 1 1
C C22 0.55033(15) 0.20527(10) 0.99784(14) 0.0332(4) Uani d . 1 1
C C27 0.59429(15) 0.25089(10) 0.94292(14) 0.0345(4) Uani d . 1 1
C C28 0.62929(17) 0.21976(11) 0.86348(16) 0.0405(5) Uani d . 1 1
C C30 0.5765(2) 0.15888(15) 0.69870(18) 0.0555(6) Uani d . 1 1
H H30 0.6490 0.1492 0.7118 0.067 Uiso calc R 1 1
C C31 0.5003(3) 0.1367(2) 0.6095(2) 0.0731(8) Uani d . 1 1
H H31 0.5215 0.1117 0.5627 0.088 Uiso calc R 1 1
C C32 0.3929(3) 0.1511(2) 0.5893(2) 0.0808(9) Uani d . 1 1
H H32 0.3419 0.1354 0.5291 0.097 Uiso calc R 1 1
C C33 0.3611(2) 0.1883(2) 0.6571(2) 0.0726(8) Uani d . 1 1
H H33 0.2887 0.1993 0.6426 0.087 Uiso calc R 1 1
C C34 0.4369(2) 0.20974(15) 0.74772(17) 0.0528(6) Uani d . 1 1
H H34 0.4152 0.2338 0.7949 0.063 Uiso calc R 1 1
C C26 0.60483(18) 0.33052(12) 0.96073(18) 0.0482(5) Uani d . 1 1
H H26 0.6345 0.3616 0.9246 0.058 Uiso calc R 1 1
C C25 0.5722(2) 0.36409(12) 1.0307(2) 0.0574(7) Uani d . 1 1
H H25 0.5779 0.4178 1.0403 0.069 Uiso calc R 1 1
C C24 0.5313(2) 0.31917(14) 1.0867(2) 0.0575(6) Uani d . 1 1
H H24 0.5107 0.3418 1.1353 0.069 Uiso calc R 1 1
C C23 0.52106(18) 0.23995(13) 1.07001(17) 0.0458(5) Uani d . 1 1
H H23 0.4938 0.2092 1.1083 0.055 Uiso calc R 1 1
C C15 0.32092(17) 0.15410(12) 1.15152(16) 0.0414(5) Uani d . 1 1
C C16 0.26552(17) 0.18769(12) 1.05165(17) 0.0429(5) Uani d . 1 1
C C20 0.2014(3) 0.16810(16) 0.8851(2) 0.0727(8) Uani d . 1 1
H H20 0.1894 0.1346 0.8317 0.087 Uiso calc R 1 1
C C19 0.1679(3) 0.24425(19) 0.8656(2) 0.0846(10) Uani d . 1 1
H H19 0.1345 0.2619 0.8009 0.102 Uiso calc R 1 1
C C18 0.1850(3) 0.29259(16) 0.9434(2) 0.0740(8) Uani d . 1 1
H H18 0.1639 0.3446 0.9329 0.089 Uiso calc R 1 1
C C17 0.2335(2) 0.26480(14) 1.0375(2) 0.0582(6) Uani d . 1 1
H H17 0.2447 0.2975 1.0916 0.070 Uiso calc R 1 1
C C14 0.3385(2) 0.19644(15) 1.23753(19) 0.0583(6) Uani d . 1 1
H H14 0.3142 0.2476 1.2344 0.070 Uiso calc R 1 1
C C13 0.3920(3) 0.16196(18) 1.3268(2) 0.0692(8) Uani d . 1 1
H H13 0.4037 0.1895 1.3850 0.083 Uiso calc R 1 1
C C12 0.4285(3) 0.08675(17) 1.33073(19) 0.0643(7) Uani d . 1 1
H H12 0.4660 0.0627 1.3910 0.077 Uiso calc R 1 1
C C11 0.4078(2) 0.04829(14) 1.24293(17) 0.0519(5) Uani d . 1 1
H H11 0.4319 -0.0028 1.2450 0.062 Uiso calc R 1 1

loop_
_atom_site_aniso_label
_atom_site_aniso_U_11
_atom_site_aniso_U_22
_atom_site_aniso_U_33
_atom_site_aniso_U_12
_atom_site_aniso_U_13
_atom_site_aniso_U_23
Mn1 0.0380(2) 0.02841(15) 0.03140(17) -0.00411(10) 0.01470(14) -0.00338(10)
C29 0.0429(12) 0.0437(10) 0.0358(10) -0.0035(9) 0.0128(9) 0.0106(8)
Cl2 0.0910(5) 0.0447(3) 0.0708(4) 0.0073(3) 0.0514(4) 0.0037(3)
O1 0.0505(8) 0.0298(6) 0.0389(7) -0.0006(5) 0.0210(7) 0.0029(5)
O3 0.0359(9) 0.0848(12) 0.0638(11) -0.0114(8) 0.0201(8) 0.0015(9)
O2 0.0678(11) 0.0397(8) 0.0887(13) -0.0165(7) 0.0512(10) -0.0046(8)
O6 0.128(2) 0.0668(13) 0.115(2) 0.0097(13) 0.0686(18) 0.0332(13)
O5 0.175(3) 0.0781(16) 0.152(3) -0.0089(16) 0.129(2) -0.0082(15)
O4 0.210(3) 0.0697(14) 0.0783(16) 0.0250(18) 0.0579(19) -0.0091(12)
N1 0.0359(9) 0.0427(9) 0.0473(10) -0.0031(7) 0.0169(8) 0.0002(7)
N2 0.0420(10) 0.0413(9) 0.0346(9) -0.0044(7) 0.0120(8) -0.0055(7)
N3 0.0481(10) 0.0393(8) 0.0378(9) -0.0056(7) 0.0218(8) -0.0049(7)
N4 0.0536(11) 0.0409(9) 0.0429(10) 0.0056(8) 0.0126(9) -0.0018(7)
O7 0.120(3) 0.123(3) 0.142(3) 0.0136(19) 0.013(2) 0.034(2)
C5 0.0329(11) 0.0396(10) 0.0555(13) -0.0022(8) 0.0125(10) -0.0052(9)
C4 0.0506(16) 0.0759(18) 0.086(2) -0.0242(13) 0.0244(15) -0.0266(16)
C3 0.0553(17) 0.087(2) 0.122(3) -0.0286(16) 0.0489(19) -0.017(2)
C2 0.0595(17) 0.0725(17) 0.090(2) -0.0093(14) 0.0452(16) 0.0057(16)
C1 0.0487(14) 0.0593(13) 0.0579(14) -0.0031(11) 0.0270(12) 0.0045(11)
C6 0.0390(12) 0.0381(9) 0.0424(11) 0.0001(8) 0.0070(9) -0.0054(8)
C10 0.0581(15) 0.0540(12) 0.0395(12) -0.0075(11) 0.0201(11) -0.0048(10)
C9 0.085(2) 0.0630(15) 0.0367(12) 0.0011(13) 0.0250(13) -0.0026(10)
C8 0.085(2) 0.0727(17) 0.0381(13) -0.0082(15) 0.0055(14) -0.0109(12)
C7 0.0603(17) 0.0682(16) 0.0460(14) -0.0132(13) 0.0015(12) -0.0122(12)
C21 0.0346(10) 0.0295(8) 0.0374(10) -0.0036(7) 0.0114(8) 0.0032(7)
C22 0.0283(10) 0.0300(8) 0.0379(10) -0.0024(7) 0.0079(8) 0.0013(7)
C27 0.0266(10) 0.0309(8) 0.0380(10) -0.0040(7) 0.0021(8) 0.0051(7)
C28 0.0374(12) 0.0392(10) 0.0447(11) -0.0051(8) 0.0148(9) 0.0096(8)
C30 0.0577(15) 0.0670(15) 0.0441(13) 0.0021(12) 0.0212(12) 0.0096(11)
C31 0.087(2) 0.092(2) 0.0400(14) -0.0023(17) 0.0229(14) -0.0025(13)
C32 0.076(2) 0.115(3) 0.0374(14) -0.0142(19) 0.0036(14) -0.0023(15)
C33 0.0487(16) 0.108(2) 0.0479(15) -0.0024(15) 0.0013(13) 0.0014(15)
C34 0.0447(14) 0.0673(14) 0.0421(12) -0.0022(11) 0.0107(11) 0.0028(10)
C26 0.0432(13) 0.0321(9) 0.0561(13) -0.0058(8) 0.0024(11) 0.0081(9)
C25 0.0527(14) 0.0301(9) 0.0729(17) -0.0001(9) 0.0031(13) -0.0062(10)
C24 0.0546(15) 0.0498(12) 0.0620(15) 0.0069(11) 0.0140(13) -0.0188(11)
C23 0.0443(12) 0.0448(11) 0.0495(12) -0.0028(9) 0.0185(10) -0.0051(9)
C15 0.0415(12) 0.0402(10) 0.0489(12) -0.0055(8) 0.0240(10) -0.0084(8)
C16 0.0404(12) 0.0387(10) 0.0523(12) -0.0016(8) 0.0202(10) -0.0053(9)
C20 0.094(2) 0.0569(15) 0.0504(15) 0.0180(14) 0.0065(15) 0.0008(12)
C19 0.103(3) 0.0684(18) 0.0653(19) 0.0278(17) 0.0095(18) 0.0171(15)
C18 0.084(2) 0.0457(13) 0.084(2) 0.0187(13) 0.0202(17) 0.0108(13)
C17 0.0617(16) 0.0423(11) 0.0729(17) 0.0050(10) 0.0272(14) -0.0063(11)
C14 0.0686(17) 0.0554(13) 0.0563(15) 0.0002(12) 0.0292(13) -0.0174(11)
C13 0.089(2) 0.0789(18) 0.0464(14) -0.0084(15) 0.0320(14) -0.0218(13)
C12 0.083(2) 0.0711(17) 0.0387(13) -0.0101(14) 0.0221(13) -0.0029(11)
C11 0.0677(16) 0.0490(11) 0.0409(12) -0.0048(11) 0.0221(11) 0.0031(9)

loop_
_atom_type_symbol
_atom_type_description
_atom_type_scat_dispersion_real
_atom_type_scat_dispersion_imag
_atom_type_scat_source
C C 0.0033 0.0016 'International Tables Vol C Tables 4.2.6.8 and 6.1.1.4'
N N 0.0061 0.0033 'International Tables Vol C Tables 4.2.6.8 and 6.1.1.4'
O O 0.0106 0.0060 'International Tables Vol C Tables 4.2.6.8 and 6.1.1.4'
Cl Cl 0.1484 0.1585 'International Tables Vol C Tables 4.2.6.8 and 6.1.1.4'
Mn Mn 0.3368 0.7283 'International Tables Vol C Tables 4.2.6.8 and 6.1.1.4'
H H 0.0000 0.0000 'International Tables Vol C Tables 4.2.6.8 and 6.1.1.4'

loop_
_geom_angle_atom_site_label_1
_geom_angle_atom_site_label_2
_geom_angle_atom_site_label_3
_geom_angle_site_symmetry_1
_geom_angle_site_symmetry_3
_geom_angle
O2 Mn1 O1 . 3_657 98.53(7)
O2 Mn1 N3 . . 87.49(7)
O1 Mn1 N3 3_657 . 100.61(6)
O2 Mn1 N2 . . 101.52(7)
O1 Mn1 N2 3_657 . 94.08(6)
N3 Mn1 N2 . . 161.48(7)
O2 Mn1 N1 . . 172.97(7)
O1 Mn1 N1 3_657 . 86.51(6)
N3 Mn1 N1 . . 96.45(7)
N2 Mn1 N1 . . 73.10(7)
O2 Mn1 N4 . . 85.27(7)
O1 Mn1 N4 3_657 . 172.33(6)
N3 Mn1 N4 . . 72.80(7)
N2 Mn1 N4 . . 91.66(7)
N1 Mn1 N4 . . 90.31(7)
C30 C29 C34 . . 119.6(2)
C30 C29 C28 . . 118.9(2)
C34 C29 C28 . . 121.6(2)
O5 Cl2 O4 . . 111.14(19)
O5 Cl2 O6 . . 110.27(16)
O4 Cl2 O6 . . 111.62(18)
O5 Cl2 O7 . . 106.2(2)
O4 Cl2 O7 . . 107.5(2)
O6 Cl2 O7 . . 110.0(2)
C21 O1 Mn1 . 3_657 119.02(12)
C21 O2 Mn1 . . 155.61(17)
C1 N1 C5 . . 118.9(2)
C1 N1 Mn1 . . 124.31(16)
C5 N1 Mn1 . . 116.55(14)
C10 N2 C6 . . 119.11(19)
C10 N2 Mn1 . . 123.68(15)
C6 N2 Mn1 . . 117.12(14)
C11 N3 C15 . . 118.87(19)
C11 N3 Mn1 . . 123.07(15)
C15 N3 Mn1 . . 117.58(14)
C20 N4 C16 . . 118.0(2)
C20 N4 Mn1 . . 125.78(17)
C16 N4 Mn1 . . 115.06(14)
N1 C5 C4 . . 120.7(2)
N1 C5 C6 . . 116.23(18)
C4 C5 C6 . . 123.0(2)
C3 C4 C5 . . 118.6(3)
C3 C4 H4 . . 120.7
C5 C4 H4 . . 120.7
C2 C3 C4 . . 120.1(3)
C2 C3 H3 . . 119.9
C4 C3 H3 . . 119.9
C3 C2 C1 . . 118.3(3)
C3 C2 H2 . . 120.8
C1 C2 H2 . . 120.8
N1 C1 C2 . . 123.3(3)
N1 C1 H1 . . 118.4
C2 C1 H1 . . 118.4
N2 C6 C7 . . 120.6(2)
N2 C6 C5 . . 116.77(19)
C7 C6 C5 . . 122.7(2)
N2 C10 C9 . . 123.0(2)
N2 C10 H10 . . 118.5
C9 C10 H10 . . 118.5
C10 C9 C8 . . 117.9(3)
C10 C9 H9 . . 121.1
C8 C9 H9 . . 121.1
C7 C8 C9 . . 119.7(2)
C7 C8 H8 . . 120.2
C9 C8 H8 . . 120.2
C8 C7 C6 . . 119.7(3)
C8 C7 H7 . . 120.1
C6 C7 H7 . . 120.1
O2 C21 O1 . . 124.70(17)
O2 C21 C22 . . 117.04(18)
O1 C21 C22 . . 118.25(16)
C23 C22 C27 . . 119.23(18)
C23 C22 C21 . . 119.16(18)
C27 C22 C21 . . 121.61(18)
C26 C27 C22 . . 118.8(2)
C26 C27 C28 . . 117.20(19)
C22 C27 C28 . . 123.93(16)
O3 C28 C29 . . 121.5(2)
O3 C28 C27 . . 119.8(2)
C29 C28 C27 . . 118.44(18)
C29 C30 C31 . . 119.9(3)
C29 C30 H30 . . 120.1
C31 C30 H30 . . 120.1
C30 C31 C32 . . 120.5(3)
C30 C31 H31 . . 119.8
C32 C31 H31 . . 119.8
C33 C32 C31 . . 120.2(3)
C33 C32 H32 . . 119.9
C31 C32 H32 . . 119.9
C32 C33 C34 . . 119.8(3)
C32 C33 H33 . . 120.1
C34 C33 H33 . . 120.1
C33 C34 C29 . . 120.1(2)
C33 C34 H34 . . 120.0
C29 C34 H34 . . 120.0
C25 C26 C27 . . 120.9(2)
C25 C26 H26 . . 119.5
C27 C26 H26 . . 119.5
C24 C25 C26 . . 120.4(2)
C24 C25 H25 . . 119.8
C26 C25 H25 . . 119.8
C25 C24 C23 . . 119.1(2)
C25 C24 H24 . . 120.4
C23 C24 H24 . . 120.4
C24 C23 C22 . . 121.4(2)
C24 C23 H23 . . 119.3
C22 C23 H23 . . 119.3
N3 C15 C14 . . 120.8(2)
N3 C15 C16 . . 116.79(18)
C14 C15 C16 . . 122.4(2)
N4 C16 C17 . . 121.3(2)
N4 C16 C15 . . 116.42(18)
C17 C16 C15 . . 122.3(2)
N4 C20 C19 . . 123.8(3)
N4 C20 H20 . . 118.1
C19 C20 H20 . . 118.1
C18 C19 C20 . . 117.8(3)
C18 C19 H19 . . 121.1
C20 C19 H19 . . 121.1
C19 C18 C17 . . 119.7(2)
C19 C18 H18 . . 120.1
C17 C18 H18 . . 120.1
C18 C17 C16 . . 119.3(2)
C18 C17 H17 . . 120.3
C16 C17 H17 . . 120.3
C13 C14 C15 . . 119.0(2)
C13 C14 H14 . . 120.5
C15 C14 H14 . . 120.5
C14 C13 C12 . . 120.1(2)
C14 C13 H13 . . 119.9
C12 C13 H13 . . 119.9
C11 C12 C13 . . 117.7(3)
C11 C12 H12 . . 121.2
C13 C12 H12 . . 121.2
N3 C11 C12 . . 123.5(2)
N3 C11 H11 . . 118.2
C12 C11 H11 . . 118.2

loop_
_geom_bond_atom_site_label_1
_geom_bond_atom_site_label_2
_geom_bond_site_symmetry_2
_geom_bond_distance
_geom_bond_publ_flag
Mn1 O2 . 2.0949(16) y
Mn1 O1 3_657 2.1260(14) y
Mn1 N3 . 2.2158(17) y
Mn1 N2 . 2.2281(18) y
Mn1 N1 . 2.2555(18) y
Mn1 N4 . 2.3037(19) y
C29 C30 . 1.373(3) ?
C29 C34 . 1.390(3) ?
C29 C28 . 1.487(3) ?
Cl2 O5 . 1.386(3) ?
Cl2 O4 . 1.400(3) ?
Cl2 O6 . 1.411(2) ?
Cl2 O7 . 1.430(3) ?
O1 C21 . 1.249(2) ?
O1 Mn1 3_657 2.1260(14) ?
O3 C28 . 1.220(3) ?
O2 C21 . 1.242(2) ?
N1 C1 . 1.329(3) ?
N1 C5 . 1.338(3) ?
N2 C10 . 1.334(3) ?
N2 C6 . 1.339(3) ?
N3 C11 . 1.320(3) ?
N3 C15 . 1.346(3) ?
N4 C20 . 1.322(3) ?
N4 C16 . 1.332(3) ?
C5 C4 . 1.388(3) ?
C5 C6 . 1.473(3) ?
C4 C3 . 1.381(5) ?
C4 H4 . 0.9300 ?
C3 C2 . 1.349(5) ?
C3 H3 . 0.9300 ?
C2 C1 . 1.363(4) ?
C2 H2 . 0.9300 ?
C1 H1 . 0.9300 ?
C6 C7 . 1.382(3) ?
C10 C9 . 1.367(3) ?
C10 H10 . 0.9300 ?
C9 C8 . 1.376(4) ?
C9 H9 . 0.9300 ?
C8 C7 . 1.364(4) ?
C8 H8 . 0.9300 ?
C7 H7 . 0.9300 ?
C21 C22 . 1.493(2) ?
C22 C23 . 1.378(3) ?
C22 C27 . 1.389(3) ?
C27 C26 . 1.386(3) ?
C27 C28 . 1.490(3) ?
C30 C31 . 1.377(4) ?
C30 H30 . 0.9300 ?
C31 C32 . 1.377(5) ?
C31 H31 . 0.9300 ?
C32 C33 . 1.364(5) ?
C32 H32 . 0.9300 ?
C33 C34 . 1.385(4) ?
C33 H33 . 0.9300 ?
C34 H34 . 0.9300 ?
C26 C25 . 1.368(4) ?
C26 H26 . 0.9300 ?
C25 C24 . 1.368(4) ?
C25 H25 . 0.9300 ?
C24 C23 . 1.377(3) ?
C24 H24 . 0.9300 ?
C23 H23 . 0.9300 ?
C15 C14 . 1.387(3) ?
C15 C16 . 1.482(3) ?
C16 C17 . 1.381(3) ?
C20 C19 . 1.375(4) ?
C20 H20 . 0.9300 ?
C19 C18 . 1.351(5) ?
C19 H19 . 0.9300 ?
C18 C17 . 1.366(4) ?
C18 H18 . 0.9300 ?
C17 H17 . 0.9300 ?
C14 C13 . 1.364(4) ?
C14 H14 . 0.9300 ?
C13 C12 . 1.371(4) ?
C13 H13 . 0.9300 ?
C12 C11 . 1.370(3) ?
C12 H12 . 0.9300 ?
C11 H11 . 0.9300 ?

loop_
_geom_hbond_atom_site_label_D
_geom_hbond_atom_site_label_H
_geom_hbond_atom_site_label_A
_geom_hbond_site_symmetry_A
_geom_hbond_distance_DH
_geom_hbond_distance_HA
_geom_hbond_distance_DA
_geom_hbond_angle_DHA
C8 H8 O5 3_656 0.93 2.65 3.420(4) 141.2
C26 H26 O6 2_656 0.93 2.58 3.494(4) 168.3
C17 H17 O4 4_566 0.93 2.46 3.304(4) 151.5
C18 H18 O7 4_566 0.93 2.72 3.382(5) 128.9
C33 H33 Cg7 4_566 0.93 2.93 3.793(3) 146

_cod_database_fobs_code 2241498
